data_7032698
loop_
_publ_author_name
'Gerling, Kimberly A.'
'Rezayee, Nomaan M.'
'Rheingold, Arnold L.'
'Green, David B.'
'Fritsch, Joseph M.'

_publ_section_title
;
 Synthesis and structures of bis-ligated zinc complexes supported by
 tridentate ketoimines that initiate l-lactide polymerization.
;
_journal_issue 43
_journal_name_full 'Dalton transactions (Cambridge, England : 2003)'
_journal_page_first 16498
_journal_page_last 16508
_journal_paper_doi 10.1039/c4dt01607f
_journal_volume 43
_journal_year 2014
_chemical_formula_sum 'C30 H30 N4 O2 Zn'
_chemical_formula_weight 543.95
_chemical_name_systematic
; 
 ? 
;
_space_group_IT_number 14
_symmetry_cell_setting monoclinic
_symmetry_space_group_name_Hall '-P 2yn'
_symmetry_space_group_name_H-M 'P 1 21/n 1'
_atom_sites_solution_hydrogens geom
_atom_sites_solution_primary direct
_atom_sites_solution_secondary difmap
_audit_creation_method SHELXL-97
_cell_angle_alpha 90.00
_cell_angle_beta 95.189(3)
_cell_angle_gamma 90.00
_cell_formula_units_Z 4
_cell_length_a 12.3863(9)
_cell_length_b 11.7173(8)
_cell_length_c 17.9207(13)
_cell_measurement_reflns_used 4928
_cell_measurement_temperature 100(2)
_cell_measurement_theta_max 25.09
_cell_measurement_theta_min 2.59
_cell_volume 2590.2(3)
_computing_cell_refinement 'Bruker SAINT'
_computing_data_collection 'Bruker APEX2'
_computing_data_reduction 'Bruker SAINT'
_computing_molecular_graphics 'Bruker SHELXTL'
_computing_publication_material 'Bruker SHELXTL'
_computing_structure_refinement 'SHELXL-97 (Sheldrick, 1997)'
_computing_structure_solution 'SHELXS-97 (Sheldrick, 1990)'
_diffrn_ambient_temperature 100(2)
_diffrn_measured_fraction_theta_full 0.999
_diffrn_measured_fraction_theta_max 0.853
_diffrn_measurement_device_type 'Bruker APEX-II CCD'
_diffrn_measurement_method '\f and \w scans'
_diffrn_radiation_monochromator graphite
_diffrn_radiation_source 'fine-focus sealed tube'
_diffrn_radiation_type MoK\a
_diffrn_radiation_wavelength 0.71073
_diffrn_reflns_av_R_equivalents 0.0000
_diffrn_reflns_av_sigmaI/netI 0.1360
_diffrn_reflns_limit_h_max 18
_diffrn_reflns_limit_h_min -18
_diffrn_reflns_limit_k_max 16
_diffrn_reflns_limit_k_min 0
_diffrn_reflns_limit_l_max 26
_diffrn_reflns_limit_l_min 0
_diffrn_reflns_number 19876
_diffrn_reflns_theta_full 25.00
_diffrn_reflns_theta_max 32.10
_diffrn_reflns_theta_min 2.08
_exptl_absorpt_coefficient_mu 0.983
_exptl_absorpt_correction_T_max 0.8911
_exptl_absorpt_correction_T_min 0.7636
_exptl_absorpt_correction_type multi-scan
_exptl_absorpt_process_details SADABS
_exptl_crystal_colour yellow
_exptl_crystal_density_diffrn 1.395
_exptl_crystal_density_method 'not measured'
_exptl_crystal_description plate
_exptl_crystal_F_000 1136
_exptl_crystal_size_max 0.29
_exptl_crystal_size_mid 0.24
_exptl_crystal_size_min 0.12
_refine_diff_density_max 0.698
_refine_diff_density_min -0.692
_refine_diff_density_rms 0.094
_refine_ls_extinction_method none
_refine_ls_goodness_of_fit_ref 1.056
_refine_ls_hydrogen_treatment constr
_refine_ls_matrix_type full
_refine_ls_number_parameters 329
_refine_ls_number_reflns 7734
_refine_ls_number_restraints 0
_refine_ls_restrained_S_all 1.056
_refine_ls_R_factor_all 0.0886
_refine_ls_R_factor_gt 0.0499
_refine_ls_shift/su_max 0.011
_refine_ls_shift/su_mean 0.002
_refine_ls_structure_factor_coef Fsqd
_refine_ls_weighting_details 'calc w=1/[\s^2^(Fo^2^)+(0.0700P)^2^+2.2000P] where P=(Fo^2^+2Fc^2^)/3'
_refine_ls_weighting_scheme calc
_refine_ls_wR_factor_gt 0.1303
_refine_ls_wR_factor_ref 0.1394
_reflns_number_gt 5345
_reflns_number_total 7734
_reflns_threshold_expression >2sigma(I)
_cod_data_source_file c4dt01607f2.cif
_cod_data_source_block frit14
_cod_depositor_comments
;
The following automatic conversions were performed:

'_symmetry_cell_setting' value 'Monoclinic' changed to 'monoclinic'
according to
/usr/data/users/saulius/crontab/automatic-downloads/rss-feeds/RSC/lib/dictionaries/cif_core.dic
dictionary named 'cif_core.dic' version 2.4.2 from 2011-04-26.

Automatic conversion script
Id: cif_fix_values 2827 2014-09-09 07:05:25Z andrius 

 Adding full bibliography for 7032698--7032704.cif.
;
_cod_original_sg_symbol_H-M P2(1)/n
_cod_database_code 7032698

loop_
_symmetry_equiv_pos_as_xyz
'x, y, z'
'-x+1/2, y+1/2, -z+1/2'
'-x, -y, -z'
'x-1/2, -y-1/2, z-1/2'

loop_
_atom_site_label
_atom_site_type_symbol
_atom_site_fract_x
_atom_site_fract_y
_atom_site_fract_z
_atom_site_U_iso_or_equiv
_atom_site_adp_type
_atom_site_occupancy
_atom_site_symmetry_multiplicity
_atom_site_calc_flag
_atom_site_refinement_flags
Zn1 Zn 0.32034(2) 0.24979(2) 0.854484(14) 0.01199(9) Uani 1 1 d .
O1 O 0.15324(13) 0.23139(13) 0.85397(9) 0.0153(3) Uiso 1 1 d .
O2 O 0.35443(14) 0.26401(13) 0.74383(9) 0.0159(3) Uani 1 1 d .
N1 N 0.32582(14) 0.07453(17) 0.85410(10) 0.0121(4) Uani 1 1 d .
N2 N 0.50638(15) 0.20061(17) 0.87221(10) 0.0131(4) Uani 1 1 d .
N3 N 0.31386(15) 0.42542(17) 0.85556(10) 0.0125(4) Uani 1 1 d .
N4 N 0.31438(15) 0.29806(17) 0.97961(11) 0.0132(4) Uani 1 1 d .
C1 C 0.0045(2) 0.1793(2) 0.92077(17) 0.0279(6) Uani 1 1 d .
H1A H -0.0214 0.2533 0.9009 0.042 Uiso 1 1 calc R
H1B H 0.0089 0.1809 0.9756 0.042 Uiso 1 1 calc R
H1C H -0.0460 0.1192 0.9021 0.042 Uiso 1 1 calc R
C2 C 0.11579(19) 0.1551(2) 0.89555(13) 0.0158(5) Uani 1 1 d .
C3 C 0.16577(19) 0.0535(2) 0.91785(13) 0.0151(5) Uani 1 1 d .
H3A H 0.1317 0.0087 0.9532 0.018 Uiso 1 1 calc R
C4 C 0.26324(18) 0.0102(2) 0.89281(13) 0.0136(4) Uani 1 1 d .
C5 C 0.29299(19) -0.1110(2) 0.91529(14) 0.0182(5) Uani 1 1 d .
H5A H 0.3608 -0.1321 0.8947 0.027 Uiso 1 1 calc R
H5B H 0.2351 -0.1628 0.8957 0.027 Uiso 1 1 calc R
H5C H 0.3023 -0.1166 0.9701 0.027 Uiso 1 1 calc R
C6 C 0.51315(18) 0.10118(19) 0.83234(12) 0.0127(4) Uani 1 1 d .
C7 C 0.41708(18) 0.0324(2) 0.82233(12) 0.0132(4) Uani 1 1 d .
C8 C 0.41862(19) -0.0636(2) 0.77778(13) 0.0155(5) Uani 1 1 d .
H8A H 0.3546 -0.1079 0.7682 0.019 Uiso 1 1 calc R
C9 C 0.5144(2) -0.0967(2) 0.74625(13) 0.0169(5) Uani 1 1 d .
H9A H 0.5135 -0.1631 0.7157 0.020 Uiso 1 1 calc R
C10 C 0.6081(2) -0.0354(2) 0.75873(13) 0.0178(5) Uani 1 1 d .
H10A H 0.6722 -0.0606 0.7384 0.021 Uiso 1 1 calc R
C11 C 0.60954(19) 0.0660(2) 0.80216(13) 0.0155(5) Uani 1 1 d .
C12 C 0.70200(19) 0.1359(2) 0.81798(14) 0.0192(5) Uani 1 1 d .
H12A H 0.7688 0.1155 0.7994 0.023 Uiso 1 1 calc R
C13 C 0.6953(2) 0.2324(2) 0.85987(15) 0.0196(5) Uani 1 1 d .
H13A H 0.7577 0.2784 0.8714 0.024 Uiso 1 1 calc R
C14 C 0.59451(19) 0.2642(2) 0.88622(13) 0.0154(5) Uani 1 1 d .
C15 C 0.5858(2) 0.3713(2) 0.93086(14) 0.0206(5) Uani 1 1 d .
H15A H 0.5114 0.3796 0.9446 0.031 Uiso 1 1 calc R
H15B H 0.6044 0.4370 0.9008 0.031 Uiso 1 1 calc R
H15C H 0.6358 0.3672 0.9764 0.031 Uiso 1 1 calc R
C16 C 0.4891(2) 0.3135(2) 0.66343(15) 0.0236(5) Uani 1 1 d .
H16A H 0.4720 0.2361 0.6454 0.035 Uiso 1 1 calc R
H16B H 0.5660 0.3180 0.6816 0.035 Uiso 1 1 calc R
H16C H 0.4736 0.3680 0.6223 0.035 Uiso 1 1 calc R
C17 C 0.42063(19) 0.3421(2) 0.72662(13) 0.0158(5) Uani 1 1 d .
C18 C 0.43297(19) 0.4490(2) 0.75941(13) 0.0163(5) Uani 1 1 d .
H18A H 0.4851 0.4981 0.7406 0.020 Uiso 1 1 calc R
C19 C 0.37561(19) 0.49232(19) 0.81819(12) 0.0143(5) Uani 1 1 d .
C20 C 0.3931(2) 0.6176(2) 0.83594(14) 0.0216(5) Uani 1 1 d .
H20A H 0.3501 0.6394 0.8770 0.032 Uiso 1 1 calc R
H20B H 0.3704 0.6632 0.7914 0.032 Uiso 1 1 calc R
H20C H 0.4701 0.6313 0.8509 0.032 Uiso 1 1 calc R
C21 C 0.25389(18) 0.39641(19) 0.97792(12) 0.0125(4) Uani 1 1 d .
C22 C 0.25228(18) 0.46581(19) 0.91206(13) 0.0131(4) Uani 1 1 d .
C23 C 0.18573(19) 0.5605(2) 0.90678(13) 0.0164(5) Uani 1 1 d .
H23A H 0.1803 0.6049 0.8622 0.020 Uiso 1 1 calc R
C24 C 0.12573(19) 0.5922(2) 0.96674(13) 0.0179(5) Uani 1 1 d .
H24A H 0.0807 0.6579 0.9620 0.021 Uiso 1 1 calc R
C25 C 0.13107(19) 0.5298(2) 1.03193(14) 0.0167(5) Uani 1 1 d .
H25A H 0.0917 0.5535 1.0723 0.020 Uiso 1 1 calc R
C26 C 0.19552(18) 0.4301(2) 1.03855(13) 0.0150(5) Uani 1 1 d .
C27 C 0.2064(2) 0.3614(2) 1.10351(13) 0.0175(5) Uani 1 1 d .
H27A H 0.1691 0.3811 1.1457 0.021 Uiso 1 1 calc R
C28 C 0.2705(2) 0.2667(2) 1.10561(14) 0.0188(5) Uani 1 1 d .
H28A H 0.2798 0.2216 1.1498 0.023 Uiso 1 1 calc R
C29 C 0.32339(19) 0.23572(19) 1.04131(13) 0.0142(5) Uani 1 1 d .
C30 C 0.3914(2) 0.1293(2) 1.04299(14) 0.0192(5) Uani 1 1 d .
H30A H 0.4221 0.1202 0.9948 0.029 Uiso 1 1 calc R
H30B H 0.3461 0.0630 1.0520 0.029 Uiso 1 1 calc R
H30C H 0.4502 0.1352 1.0832 0.029 Uiso 1 1 calc R

loop_
_atom_site_aniso_label
_atom_site_aniso_U_11
_atom_site_aniso_U_22
_atom_site_aniso_U_33
_atom_site_aniso_U_23
_atom_site_aniso_U_13
_atom_site_aniso_U_12
Zn1 0.01425(14) 0.00907(14) 0.01265(14) -0.00030(10) 0.00116(9) 0.00067(10)
O2 0.0194(8) 0.0149(8) 0.0132(8) -0.0001(6) 0.0012(6) 0.0002(6)
N1 0.0123(9) 0.0105(9) 0.0134(9) -0.0006(7) 0.0001(7) 0.0011(7)
N2 0.0135(9) 0.0132(9) 0.0123(9) 0.0009(8) -0.0003(7) -0.0011(7)
N3 0.0156(9) 0.0106(9) 0.0113(9) -0.0006(7) 0.0019(7) -0.0001(7)
N4 0.0126(9) 0.0127(9) 0.0140(9) -0.0008(8) 0.0000(7) -0.0007(7)
C1 0.0208(13) 0.0272(14) 0.0374(16) 0.0064(12) 0.0122(11) 0.0068(11)
C2 0.0146(11) 0.0164(12) 0.0160(11) -0.0030(9) -0.0004(9) 0.0007(9)
C3 0.0162(11) 0.0140(11) 0.0156(11) 0.0004(9) 0.0041(9) -0.0017(9)
C4 0.0134(10) 0.0124(11) 0.0145(11) -0.0006(9) -0.0009(8) -0.0016(8)
C5 0.0160(11) 0.0145(11) 0.0242(13) 0.0047(10) 0.0025(9) 0.0011(9)
C6 0.0142(10) 0.0120(11) 0.0119(10) 0.0031(8) 0.0004(8) 0.0026(8)
C7 0.0137(10) 0.0124(11) 0.0130(10) 0.0015(9) -0.0016(8) 0.0014(8)
C8 0.0176(11) 0.0137(11) 0.0146(11) 0.0007(9) -0.0010(9) 0.0014(9)
C9 0.0239(12) 0.0127(11) 0.0137(11) -0.0023(9) 0.0004(9) 0.0042(9)
C10 0.0211(12) 0.0177(12) 0.0149(11) 0.0006(9) 0.0037(9) 0.0061(9)
C11 0.0163(11) 0.0157(11) 0.0146(11) 0.0011(9) 0.0013(9) 0.0017(9)
C12 0.0130(11) 0.0241(13) 0.0211(12) 0.0018(10) 0.0042(9) 0.0022(9)
C13 0.0143(11) 0.0217(13) 0.0227(12) -0.0014(10) 0.0005(9) -0.0038(9)
C14 0.0161(11) 0.0150(12) 0.0147(11) 0.0018(9) -0.0005(8) -0.0018(8)
C15 0.0186(12) 0.0196(12) 0.0230(12) -0.0060(10) -0.0008(10) -0.0028(10)
C16 0.0263(13) 0.0229(14) 0.0228(13) -0.0037(11) 0.0087(10) 0.0026(10)
C17 0.0162(11) 0.0198(12) 0.0112(10) 0.0015(9) -0.0001(8) 0.0046(9)
C18 0.0200(11) 0.0155(11) 0.0137(11) 0.0016(9) 0.0036(9) -0.0002(9)
C19 0.0185(11) 0.0114(11) 0.0128(10) 0.0017(9) -0.0005(9) -0.0011(9)
C20 0.0306(14) 0.0137(12) 0.0210(12) -0.0005(10) 0.0059(10) -0.0042(10)
C21 0.0118(10) 0.0113(11) 0.0143(11) -0.0030(9) 0.0001(8) -0.0018(8)
C22 0.0133(10) 0.0128(11) 0.0133(10) -0.0031(9) 0.0010(8) -0.0020(8)
C23 0.0198(11) 0.0135(11) 0.0154(11) -0.0007(9) -0.0002(9) 0.0020(9)
C24 0.0181(11) 0.0152(12) 0.0205(12) -0.0015(10) 0.0021(9) 0.0039(9)
C25 0.0151(11) 0.0165(12) 0.0189(11) -0.0051(9) 0.0048(9) 0.0003(9)
C26 0.0141(10) 0.0162(11) 0.0149(11) -0.0026(9) 0.0014(8) -0.0022(9)
C27 0.0217(12) 0.0195(12) 0.0118(11) -0.0026(9) 0.0049(9) -0.0031(10)
C28 0.0237(12) 0.0199(13) 0.0132(11) 0.0032(9) 0.0033(9) -0.0005(9)
C29 0.0157(10) 0.0144(12) 0.0122(10) 0.0003(9) 0.0002(8) -0.0022(8)
C30 0.0226(12) 0.0201(12) 0.0146(11) 0.0033(10) 0.0003(9) 0.0038(10)

loop_
_atom_type_symbol
_atom_type_description
_atom_type_scat_dispersion_real
_atom_type_scat_dispersion_imag
_atom_type_scat_source
C C 0.0033 0.0016 'International Tables Vol C Tables 4.2.6.8 and 6.1.1.4'
H H 0.0000 0.0000 'International Tables Vol C Tables 4.2.6.8 and 6.1.1.4'
N N 0.0061 0.0033 'International Tables Vol C Tables 4.2.6.8 and 6.1.1.4'
O O 0.0106 0.0060 'International Tables Vol C Tables 4.2.6.8 and 6.1.1.4'
Zn Zn 0.2839 1.4301 'International Tables Vol C Tables 4.2.6.8 and 6.1.1.4'

loop_
_geom_angle_atom_site_label_1
_geom_angle_atom_site_label_2
_geom_angle_atom_site_label_3
_geom_angle
N1 Zn1 N3 179.49(8)
N1 Zn1 O2 93.87(7)
N3 Zn1 O2 86.57(7)
N1 Zn1 O1 85.96(7)
N3 Zn1 O1 93.67(7)
O2 Zn1 O1 107.04(7)
N1 Zn1 N4 104.53(7)
N3 Zn1 N4 75.09(7)
O2 Zn1 N4 158.87(7)
O1 Zn1 N4 84.89(7)
N1 Zn1 N2 74.05(7)
N3 Zn1 N2 106.27(7)
O2 Zn1 N2 82.41(7)
O1 Zn1 N2 158.57(7)
N4 Zn1 N2 92.60(7)
C2 O1 Zn1 118.92(15)
C17 O2 Zn1 118.48(15)
C4 N1 C7 123.0(2)
C4 N1 Zn1 123.16(15)
C7 N1 Zn1 112.44(15)
C14 N2 C6 119.1(2)
C14 N2 Zn1 131.50(16)
C6 N2 Zn1 103.95(14)
C19 N3 C22 122.9(2)
C19 N3 Zn1 124.33(16)
C22 N3 Zn1 111.58(14)
C29 N4 C21 119.1(2)
C29 N4 Zn1 131.78(16)
C21 N4 Zn1 104.37(14)
O1 C2 C3 126.4(2)
O1 C2 C1 115.5(2)
C3 C2 C1 118.0(2)
C2 C3 C4 126.0(2)
N1 C4 C3 121.2(2)
N1 C4 C5 122.3(2)
C3 C4 C5 116.4(2)
N2 C6 C11 122.6(2)
N2 C6 C7 116.9(2)
C11 C6 C7 120.5(2)
C8 C7 N1 125.2(2)
C8 C7 C6 118.4(2)
N1 C7 C6 116.2(2)
C7 C8 C9 120.7(2)
C10 C9 C8 121.4(2)
C9 C10 C11 119.9(2)
C12 C11 C6 116.8(2)
C12 C11 C10 124.3(2)
C6 C11 C10 118.9(2)
C13 C12 C11 120.1(2)
C12 C13 C14 119.9(2)
N2 C14 C13 121.4(2)
N2 C14 C15 118.3(2)
C13 C14 C15 120.3(2)
O2 C17 C18 126.2(2)
O2 C17 C16 115.8(2)
C18 C17 C16 118.0(2)
C17 C18 C19 126.6(2)
N3 C19 C18 121.1(2)
N3 C19 C20 123.2(2)
C18 C19 C20 115.6(2)
N4 C21 C26 122.2(2)
N4 C21 C22 117.5(2)
C26 C21 C22 120.3(2)
C23 C22 N3 125.6(2)
C23 C22 C21 118.5(2)
N3 C22 C21 115.8(2)
C22 C23 C24 120.8(2)
C25 C24 C23 121.3(2)
C24 C25 C26 119.6(2)
C25 C26 C27 123.5(2)
C25 C26 C21 119.3(2)
C27 C26 C21 117.2(2)
C28 C27 C26 119.9(2)
C27 C28 C29 119.7(2)
N4 C29 C28 121.8(2)
N4 C29 C30 118.7(2)
C28 C29 C30 119.5(2)

loop_
_geom_bond_atom_site_label_1
_geom_bond_atom_site_label_2
_geom_bond_distance
Zn1 N1 2.055(2)
Zn1 N3 2.060(2)
Zn1 O2 2.0711(17)
Zn1 O1 2.0802(17)
Zn1 N4 2.3203(19)
Zn1 N2 2.3686(19)
O1 C2 1.278(3)
O2 C17 1.285(3)
N1 C4 1.322(3)
N1 C7 1.401(3)
N2 C14 1.327(3)
N2 C6 1.373(3)
N3 C19 1.319(3)
N3 C22 1.404(3)
N4 C29 1.321(3)
N4 C21 1.373(3)
C1 C2 1.516(3)
C2 C3 1.384(3)
C3 C4 1.419(3)
C4 C5 1.513(3)
C6 C11 1.416(3)
C6 C7 1.435(3)
C7 C8 1.381(3)
C8 C9 1.413(3)
C9 C10 1.367(3)
C10 C11 1.420(3)
C11 C12 1.415(3)
C12 C13 1.364(4)
C13 C14 1.423(3)
C14 C15 1.497(3)
C16 C17 1.512(3)
C17 C18 1.386(3)
C18 C19 1.417(3)
C19 C20 1.513(3)
C21 C26 1.415(3)
C21 C22 1.432(3)
C22 C23 1.381(3)
C23 C24 1.410(3)
C24 C25 1.375(3)
C25 C26 1.414(3)
C26 C27 1.412(3)
C27 C28 1.363(3)
C28 C29 1.423(3)
C29 C30 1.504(3)
